data_4306353
loop_
_publ_author_name
'Bao-Hua Xu'
'Xu-Qing Peng'
'Zhi-Wei Xu'
'Yi-Zhi Li'
'Hong Yan'

_publ_contact_author_address
;
    State Key Laboratory of Coordination Chemistry, Nanjing University, 
    Nanjing 210093, 
    China
;
_publ_contact_author_email hyan1965@nju.edu.cn
_publ_contact_author_fax '(+86)-25- 83314502'
_publ_contact_author_name 'H. Yan'
_publ_contact_author_phone '(+86)-25- 83314502'
_publ_section_title
;
Cobalt(III)-Mediated Disulfuration and Hydrosulfuration of Alkynes
;
_journal_name_full 'Inorganic Chemistry'
_journal_page_first 7928
_journal_page_last 7933
_journal_paper_doi 10.1021/ic801199e
_journal_volume 47
_journal_year 2008
_chemical_formula_moiety 'C26 H32 B10 Fe2 S2'
_chemical_formula_sum 'C26 H32 B10 Fe2 S2'
_chemical_formula_weight 628.46
_chemical_melting_point 183
_chemical_name_systematic
; 
 ? 
;
_space_group_IT_number 2
_symmetry_cell_setting triclinic
_symmetry_space_group_name_Hall '-P 1'
_symmetry_space_group_name_H-M 'P -1'
_atom_sites_solution_hydrogens geom
_atom_sites_solution_primary direct
_atom_sites_solution_secondary difmap
_audit_creation_method SHELXL-97
_cell_angle_alpha 74.060(2)
_cell_angle_beta 88.1300(10)
_cell_angle_gamma 82.311(3)
_cell_formula_units_Z 2
_cell_length_a 10.2696(12)
_cell_length_b 10.668(3)
_cell_length_c 14.0596(17)
_cell_measurement_reflns_used 1281
_cell_measurement_temperature 291(2)
_cell_measurement_theta_max 42.680
_cell_measurement_theta_min 5
_cell_volume 1467.8(5)
_computing_cell_refinement 'Bruker SMART'
_computing_data_collection 'Bruker SMART'
_computing_data_reduction 'Bruker SAINT'
_computing_molecular_graphics 'Bruker SHELXTL'
_computing_publication_material 'Bruker SHELXTL'
_computing_structure_refinement 'SHELXL-97 (Sheldrick, 1997)'
_computing_structure_solution 'SHELXS-97 (Sheldrick, 1990)'
_diffrn_ambient_temperature 291(2)
_diffrn_measured_fraction_theta_full 0.978
_diffrn_measured_fraction_theta_max 0.978
_diffrn_measurement_device_type 'CCD area detector'
_diffrn_measurement_method 'phi and omega'
_diffrn_radiation_monochromator graphite
_diffrn_radiation_source 'fine-focus sealed tube'
_diffrn_radiation_type MoK\a
_diffrn_radiation_wavelength 0.71073
_diffrn_reflns_av_R_equivalents 0.0321
_diffrn_reflns_av_sigmaI/netI 0.0713
_diffrn_reflns_limit_h_max 11
_diffrn_reflns_limit_h_min -12
_diffrn_reflns_limit_k_max 7
_diffrn_reflns_limit_k_min -13
_diffrn_reflns_limit_l_max 17
_diffrn_reflns_limit_l_min -17
_diffrn_reflns_number 8056
_diffrn_reflns_theta_full 25.99
_diffrn_reflns_theta_max 25.99
_diffrn_reflns_theta_min 1.51
_exptl_absorpt_coefficient_mu 1.149
_exptl_absorpt_correction_T_max 0.761
_exptl_absorpt_correction_T_min 0.7161
_exptl_absorpt_correction_type multi-scan
_exptl_absorpt_process_details 'SADABS; Bruker, 2000'
_exptl_crystal_colour yellow
_exptl_crystal_density_diffrn 1.422
_exptl_crystal_density_method 'not measured'
_exptl_crystal_description slab
_exptl_crystal_F_000 644
_exptl_crystal_size_max 0.30
_exptl_crystal_size_mid 0.26
_exptl_crystal_size_min 0.24
_refine_diff_density_max 0.326
_refine_diff_density_min -0.546
_refine_diff_density_rms 0.082
_refine_ls_extinction_method none
_refine_ls_goodness_of_fit_ref 1.048
_refine_ls_hydrogen_treatment constr
_refine_ls_matrix_type full
_refine_ls_number_parameters 361
_refine_ls_number_reflns 5642
_refine_ls_number_restraints 0
_refine_ls_restrained_S_all 1.048
_refine_ls_R_factor_all 0.0842
_refine_ls_R_factor_gt 0.0612
_refine_ls_shift/su_max 0.000
_refine_ls_shift/su_mean 0.000
_refine_ls_structure_factor_coef Fsqd
_refine_ls_weighting_details 'calc w=1/[\s^2^(Fo^2^)+(0.05P)^2^+1.66P] where P=(Fo^2^+2Fc^2^)/3'
_refine_ls_weighting_scheme calc
_refine_ls_wR_factor_gt 0.1256
_refine_ls_wR_factor_ref 0.1303
_reflns_number_gt 4003
_reflns_number_total 5642
_reflns_threshold_expression >2sigma(I)
_cod_data_source_file ic801199e_si_002_3.cif
_cod_data_source_block 3
_cod_depositor_comments
;
The following automatic conversions were performed:
'_symmetry_cell_setting' value 'Triclinic' changed to 'triclinic'
according to '/home/saulius/struct/CIF-dictionaries/cif_core.dic'
dictionary named 'cif_core.dic' version 2.4.1 from 2010-06-29.

Automatic conversion script
Id: cif_fix_enum 1527 2010-12-29 10:47:43Z saulius 
;
_cod_original_sg_symbol_H-M 'P -1 '
_cod_database_code 4306353

loop_
_symmetry_equiv_pos_as_xyz
'x, y, z'
'-x, -y, -z'

loop_
_atom_site_label
_atom_site_type_symbol
_atom_site_fract_x
_atom_site_fract_y
_atom_site_fract_z
_atom_site_U_iso_or_equiv
_atom_site_adp_type
_atom_site_occupancy
_atom_site_symmetry_multiplicity
_atom_site_calc_flag
_atom_site_refinement_flags
_atom_site_disorder_assembly
_atom_site_disorder_group
B3 B 0.3807(5) 0.5538(5) 0.8584(4) 0.0391(12) Uani 1 1 d . . .
H102 H 0.4665 0.5201 0.8866 0.047 Uiso 1 1 d R . .
B4 B 0.2278(5) 0.5388(5) 0.9310(4) 0.0426(12) Uani 1 1 d . . .
H109 H 0.2314 0.4970 1.0008 0.051 Uiso 1 1 d R . .
B5 B 0.1240(5) 0.6867(6) 0.8777(4) 0.0440(12) Uani 1 1 d . . .
H106 H 0.0658 0.7304 0.9169 0.053 Uiso 1 1 d R . .
B6 B 0.2083(5) 0.7837(5) 0.7734(4) 0.0392(11) Uani 1 1 d . . .
H107 H 0.1969 0.8781 0.7546 0.047 Uiso 1 1 d R . .
B7 B 0.2588(6) 0.4525(6) 0.8424(4) 0.0498(14) Uani 1 1 d . . .
H100 H 0.2742 0.3582 0.8614 0.060 Uiso 1 1 d R . .
B8 B 0.1001(6) 0.5384(6) 0.8540(4) 0.0489(14) Uani 1 1 d . . .
H103 H 0.0264 0.4940 0.8812 0.059 Uiso 1 1 d R . .
B9 B 0.0831(5) 0.6872(6) 0.7596(4) 0.0466(13) Uani 1 1 d . . .
H105 H -0.0007 0.7295 0.7314 0.056 Uiso 1 1 d R . .
B10 B 0.2232(5) 0.6866(6) 0.6843(4) 0.0426(12) Uani 1 1 d . . .
H108 H 0.2213 0.7280 0.6145 0.051 Uiso 1 1 d R . .
B11 B 0.3345(5) 0.5421(5) 0.7383(4) 0.0441(12) Uani 1 1 d . . .
H101 H 0.3942 0.5030 0.6973 0.053 Uiso 1 1 d R . .
B12 B 0.1626(6) 0.5365(6) 0.7374(5) 0.0511(14) Uani 1 1 d . . .
H104 H 0.1253 0.4908 0.6971 0.061 Uiso 1 1 d R . .
C1 C 0.2916(4) 0.6886(4) 0.8813(3) 0.0326(9) Uani 1 1 d . . .
C2 C 0.3543(4) 0.6887(4) 0.7587(3) 0.0331(9) Uani 1 1 d . . .
C3 C 0.2638(4) 0.8934(4) 0.9679(3) 0.0403(10) Uani 1 1 d . . .
C4 C 0.2747(5) 1.0112(5) 0.9029(4) 0.0513(13) Uani 1 1 d . . .
H4A H 0.2269 1.0872 0.9125 0.062 Uiso 1 1 calc R . .
H4B H 0.3298 1.0163 0.8486 0.062 Uiso 1 1 calc R . .
C5 C 0.6242(5) 0.6833(4) 0.7244(3) 0.0388(10) Uani 1 1 d . . .
C6 C 0.6974(5) 0.6737(5) 0.8049(3) 0.0419(11) Uani 1 1 d . . .
H6A H 0.7822 0.6288 0.8113 0.050 Uiso 1 1 calc R . .
H6B H 0.6630 0.7119 0.8539 0.050 Uiso 1 1 calc R . .
C7 C 0.1811(5) 0.8708(5) 1.0563(4) 0.0428(11) Uani 1 1 d . . .
C8 C 0.1592(5) 0.7516(5) 1.1206(4) 0.0451(11) Uani 1 1 d . . .
H8 H 0.1961 0.6645 1.1147 0.054 Uiso 1 1 calc R . .
C9 C 0.0728(5) 0.7768(5) 1.1953(4) 0.0466(11) Uani 1 1 d . . .
H9 H 0.0396 0.7103 1.2501 0.056 Uiso 1 1 calc R . .
C10 C 0.0420(5) 0.9083(5) 1.1773(3) 0.0440(11) Uani 1 1 d . . .
H10 H -0.0159 0.9526 1.2182 0.053 Uiso 1 1 calc R . .
C11 C 0.1096(5) 0.9717(5) 1.0934(3) 0.0475(12) Uani 1 1 d . . .
H11 H 0.1051 1.0668 1.0640 0.057 Uiso 1 1 calc R . .
C12 C 0.3797(5) 0.7444(5) 1.2919(4) 0.0530(13) Uani 1 1 d . . .
H12 H 0.3919 0.6481 1.3146 0.064 Uiso 1 1 calc R . .
C13 C 0.3017(5) 0.8301(5) 1.3378(4) 0.0507(12) Uani 1 1 d . . .
H13 H 0.2493 0.8042 1.3979 0.061 Uiso 1 1 calc R . .
C14 C 0.3121(5) 0.9558(6) 1.2833(4) 0.0556(13) Uani 1 1 d . . .
H14 H 0.2673 1.0356 1.2977 0.067 Uiso 1 1 calc R . .
C15 C 0.3950(5) 0.9527(5) 1.2046(4) 0.0518(12) Uani 1 1 d . . .
H15 H 0.4202 1.0293 1.1545 0.062 Uiso 1 1 calc R . .
C16 C 0.4370(4) 0.8210(5) 1.2092(4) 0.0413(11) Uani 1 1 d . . .
H16 H 0.4974 0.7886 1.1632 0.050 Uiso 1 1 calc R . .
C17 C 0.6658(4) 0.6282(4) 0.6423(3) 0.0367(10) Uani 1 1 d . . .
C18 C 0.7940(5) 0.5658(4) 0.6307(3) 0.0435(11) Uani 1 1 d . . .
H18 H 0.8686 0.5551 0.6753 0.052 Uiso 1 1 calc R . .
C19 C 0.7977(6) 0.5246(5) 0.5449(4) 0.0546(13) Uani 1 1 d . . .
H19 H 0.8737 0.4779 0.5194 0.066 Uiso 1 1 calc R . .
C20 C 0.6735(5) 0.5604(5) 0.5030(4) 0.0531(13) Uani 1 1 d . . .
H20 H 0.6456 0.5424 0.4426 0.064 Uiso 1 1 calc R . .
C21 C 0.5947(5) 0.6263(5) 0.5618(4) 0.0448(11) Uani 1 1 d . . .
H21 H 0.5020 0.6622 0.5490 0.054 Uiso 1 1 calc R . .
C22 C 0.7165(5) 0.9240(5) 0.4851(4) 0.0511(13) Uani 1 1 d . . .
H22 H 0.6603 0.9740 0.5233 0.061 Uiso 1 1 calc R . .
C23 C 0.6790(6) 0.8862(5) 0.4026(4) 0.0600(15) Uani 1 1 d . . .
H23 H 0.5916 0.9062 0.3718 0.072 Uiso 1 1 calc R . .
C24 C 0.7891(5) 0.8205(5) 0.3704(4) 0.0553(14) Uani 1 1 d . . .
H24 H 0.7921 0.7846 0.3131 0.066 Uiso 1 1 calc R . .
C25 C 0.8956(6) 0.8122(5) 0.4320(4) 0.0601(15) Uani 1 1 d . . .
H25 H 0.9862 0.7728 0.4258 0.072 Uiso 1 1 calc R . .
C26 C 0.8459(5) 0.8748(5) 0.5026(4) 0.0556(13) Uani 1 1 d . . .
H26 H 0.8975 0.8841 0.5571 0.067 Uiso 1 1 calc R . .
Fe1 Fe 0.24017(6) 0.85772(6) 1.19669(5) 0.03589(17) Uani 1 1 d . . .
Fe2 Fe 0.74614(6) 0.72237(7) 0.51035(5) 0.03817(18) Uani 1 1 d . . .
S1 S 0.37716(11) 0.75842(12) 0.95325(8) 0.0398(3) Uani 1 1 d . . .
S2 S 0.47311(10) 0.79061(10) 0.71045(8) 0.0369(3) Uani 1 1 d . . .

loop_
_atom_site_aniso_label
_atom_site_aniso_U_11
_atom_site_aniso_U_22
_atom_site_aniso_U_33
_atom_site_aniso_U_23
_atom_site_aniso_U_13
_atom_site_aniso_U_12
B3 0.045(3) 0.032(3) 0.033(3) -0.002(2) 0.007(2) 0.007(2)
B4 0.043(3) 0.041(3) 0.040(3) -0.004(2) 0.013(2) -0.008(2)
B5 0.040(3) 0.055(3) 0.041(3) -0.020(3) 0.010(2) -0.007(2)
B6 0.047(3) 0.038(3) 0.031(2) -0.010(2) -0.003(2) 0.005(2)
B7 0.059(4) 0.041(3) 0.051(3) -0.013(3) 0.021(3) -0.014(3)
B8 0.041(3) 0.051(3) 0.055(3) -0.009(3) 0.014(3) -0.020(3)
B9 0.030(3) 0.055(3) 0.056(3) -0.018(3) -0.002(2) -0.004(2)
B10 0.031(3) 0.056(3) 0.041(3) -0.013(3) 0.004(2) -0.010(2)
B11 0.040(3) 0.044(3) 0.049(3) -0.015(2) 0.010(2) -0.006(2)
B12 0.045(3) 0.055(4) 0.051(3) -0.011(3) 0.009(3) -0.011(3)
C1 0.029(2) 0.037(2) 0.029(2) -0.0099(17) 0.0022(16) 0.0051(17)
C2 0.033(2) 0.037(2) 0.030(2) -0.0131(18) 0.0080(17) 0.0004(18)
C3 0.042(3) 0.039(2) 0.041(3) -0.014(2) 0.000(2) 0.000(2)
C4 0.051(3) 0.042(3) 0.059(3) -0.016(2) 0.015(2) 0.000(2)
C5 0.047(3) 0.035(2) 0.032(2) -0.0050(18) 0.0006(19) -0.0044(19)
C6 0.043(3) 0.050(3) 0.029(2) -0.014(2) -0.0051(18) 0.013(2)
C7 0.043(3) 0.046(3) 0.045(3) -0.021(2) 0.004(2) -0.008(2)
C8 0.042(3) 0.052(3) 0.046(3) -0.017(2) 0.016(2) -0.019(2)
C9 0.040(3) 0.058(3) 0.046(3) -0.017(2) 0.014(2) -0.018(2)
C10 0.042(3) 0.044(3) 0.044(3) -0.013(2) 0.009(2) 0.002(2)
C11 0.049(3) 0.046(3) 0.041(3) -0.015(2) -0.005(2) 0.024(2)
C12 0.051(3) 0.051(3) 0.052(3) -0.003(2) -0.014(2) -0.011(2)
C13 0.054(3) 0.057(3) 0.042(3) -0.011(2) -0.010(2) -0.013(2)
C14 0.058(3) 0.057(3) 0.056(3) -0.018(3) -0.007(3) -0.015(3)
C15 0.061(3) 0.047(3) 0.050(3) -0.015(2) -0.006(2) -0.011(2)
C16 0.028(2) 0.051(3) 0.054(3) -0.027(2) -0.0074(19) -0.0101(19)
C17 0.046(3) 0.035(2) 0.032(2) -0.0112(18) 0.0041(18) -0.0155(19)
C18 0.044(3) 0.041(3) 0.038(2) 0.000(2) 0.006(2) -0.001(2)
C19 0.060(3) 0.049(3) 0.053(3) -0.014(2) 0.019(3) -0.005(2)
C20 0.055(3) 0.053(3) 0.053(3) -0.016(3) 0.007(3) -0.010(2)
C21 0.035(2) 0.061(3) 0.044(3) -0.018(2) 0.008(2) -0.016(2)
C22 0.054(3) 0.042(3) 0.053(3) -0.004(2) 0.022(2) -0.016(2)
C23 0.058(3) 0.059(3) 0.044(3) 0.010(3) -0.005(2) 0.011(3)
C24 0.055(3) 0.060(3) 0.040(3) 0.001(2) 0.014(2) -0.002(3)
C25 0.056(3) 0.051(3) 0.063(4) 0.002(3) 0.018(3) -0.009(3)
C26 0.058(3) 0.045(3) 0.056(3) 0.003(2) -0.009(3) -0.011(2)
Fe1 0.0327(3) 0.0382(4) 0.0401(4) -0.0168(3) 0.0037(3) -0.0046(3)
Fe2 0.0358(3) 0.0456(4) 0.0315(3) -0.0090(3) 0.0091(3) -0.0050(3)
S1 0.0315(5) 0.0539(7) 0.0379(6) -0.0215(5) -0.0011(4) 0.0003(5)
S2 0.0313(5) 0.0338(6) 0.0441(6) -0.0079(5) 0.0085(4) -0.0061(4)

loop_
_atom_type_symbol
_atom_type_description
_atom_type_scat_dispersion_real
_atom_type_scat_dispersion_imag
_atom_type_scat_source
C C 0.0033 0.0016 'International Tables Vol C Tables 4.2.6.8 and 6.1.1.4'
H H 0.0000 0.0000 'International Tables Vol C Tables 4.2.6.8 and 6.1.1.4'
B B 0.0013 0.0007 'International Tables Vol C Tables 4.2.6.8 and 6.1.1.4'
S S 0.1246 0.1234 'International Tables Vol C Tables 4.2.6.8 and 6.1.1.4'
Fe Fe 0.3463 0.8444 'International Tables Vol C Tables 4.2.6.8 and 6.1.1.4'

loop_
_geom_angle_atom_site_label_1
_geom_angle_atom_site_label_2
_geom_angle_atom_site_label_3
_geom_angle
_geom_angle_site_symmetry_1
_geom_angle_site_symmetry_3
_geom_angle_publ_flag
C1 B3 C2 64.5(3) . . ?
C1 B3 B11 108.9(4) . . ?
C2 B3 B11 57.8(3) . . ?
C1 B3 B7 104.6(4) . . ?
C2 B3 B7 103.3(4) . . ?
B11 B3 B7 57.3(3) . . ?
C1 B3 B4 59.4(3) . . ?
C2 B3 B4 108.5(3) . . ?
B11 B3 B4 104.1(4) . . ?
B7 B3 B4 56.7(3) . . ?
C1 B3 H102 121.7 . . ?
C2 B3 H102 122.4 . . ?
B11 B3 H102 122.6 . . ?
B7 B3 H102 124.5 . . ?
B4 B3 H102 123.3 . . ?
B8 B4 B7 62.0(4) . . ?
B8 B4 C1 106.4(4) . . ?
B7 B4 C1 105.3(4) . . ?
B8 B4 B5 60.1(3) . . ?
B7 B4 B5 108.5(4) . . ?
C1 B4 B5 58.5(3) . . ?
B8 B4 B3 109.1(4) . . ?
B7 B4 B3 60.8(3) . . ?
C1 B4 B3 56.2(3) . . ?
B5 B4 B3 104.7(3) . . ?
B8 B4 H109 124.6 . . ?
B7 B4 H109 123.1 . . ?
C1 B4 H109 120.9 . . ?
B5 B4 H109 122.9 . . ?
B3 B4 H109 120.2 . . ?
B9 B5 C1 107.8(4) . . ?
B9 B5 B8 60.8(3) . . ?
C1 B5 B8 106.9(4) . . ?
B9 B5 B4 108.3(4) . . ?
C1 B5 B4 60.5(3) . . ?
B8 B5 B4 58.7(3) . . ?
B9 B5 B6 60.9(3) . . ?
C1 B5 B6 59.2(3) . . ?
B8 B5 B6 108.9(4) . . ?
B4 B5 B6 108.6(4) . . ?
B9 B5 H106 121.9 . . ?
C1 B5 H106 120.6 . . ?
B8 B5 H106 124.1 . . ?
B4 B5 H106 122.2 . . ?
B6 B5 H106 119.5 . . ?
C2 B6 C1 62.9(3) . . ?
C2 B6 B9 104.2(4) . . ?
C1 B6 B9 103.5(4) . . ?
C2 B6 B5 106.9(4) . . ?
C1 B6 B5 57.8(3) . . ?
B9 B6 B5 57.0(3) . . ?
C2 B6 B10 58.4(3) . . ?
C1 B6 B10 107.6(3) . . ?
B9 B6 B10 58.1(3) . . ?
B5 B6 B10 104.3(4) . . ?
C2 B6 H107 123.5 . . ?
C1 B6 H107 122.8 . . ?
B9 B6 H107 123.8 . . ?
B5 B6 H107 122.9 . . ?
B10 B6 H107 123.3 . . ?
B11 B7 B4 112.0(4) . . ?
B11 B7 B12 61.0(3) . . ?
B4 B7 B12 108.1(4) . . ?
B11 B7 B8 108.6(4) . . ?
B4 B7 B8 58.7(3) . . ?
B12 B7 B8 59.0(3) . . ?
B11 B7 B3 61.2(3) . . ?
B4 B7 B3 62.5(3) . . ?
B12 B7 B3 109.1(4) . . ?
B8 B7 B3 107.9(4) . . ?
B11 B7 H100 120.3 . . ?
B4 B7 H100 120.8 . . ?
B12 B7 H100 120.0 . . ?
B8 B7 H100 121.2 . . ?
B3 B7 H100 122.8 . . ?
B4 B8 B12 109.2(4) . . ?
B4 B8 B5 61.2(3) . . ?
B12 B8 B5 109.2(4) . . ?
B4 B8 B9 108.6(4) . . ?
B12 B8 B9 62.0(3) . . ?
B5 B8 B9 58.8(3) . . ?
B4 B8 B7 59.3(3) . . ?
B12 B8 B7 59.7(3) . . ?
B5 B8 B7 107.2(4) . . ?
B9 B8 B7 107.8(4) . . ?
B4 B8 H103 119.4 . . ?
B12 B8 H103 121.9 . . ?
B5 B8 H103 120.9 . . ?
B9 B8 H103 122.5 . . ?
B7 B8 H103 122.6 . . ?
B5 B9 B10 111.1(4) . . ?
B5 B9 B8 60.4(3) . . ?
B10 B9 B8 107.5(4) . . ?
B5 B9 B6 62.0(3) . . ?
B10 B9 B6 61.7(3) . . ?
B8 B9 B6 109.5(4) . . ?
B5 B9 B12 107.8(4) . . ?
B10 B9 B12 59.1(3) . . ?
B8 B9 B12 58.6(3) . . ?
B6 B9 B12 108.2(4) . . ?
B5 B9 H105 120.5 . . ?
B10 B9 H105 120.4 . . ?
B8 B9 H105 122.2 . . ?
B6 B9 H105 120.3 . . ?
B12 B9 H105 122.7 . . ?
C2 B10 B12 105.7(4) . . ?
C2 B10 B9 105.7(4) . . ?
B12 B10 B9 61.8(3) . . ?
C2 B10 B11 57.8(3) . . ?
B12 B10 B11 60.1(3) . . ?
B9 B10 B11 108.5(4) . . ?
C2 B10 B6 58.2(3) . . ?
B12 B10 B6 109.1(4) . . ?
B9 B10 B6 60.2(3) . . ?
B11 B10 B6 106.1(4) . . ?
C2 B10 H108 122.2 . . ?
B12 B10 H108 123.0 . . ?
B9 B10 H108 123.0 . . ?
B11 B10 H108 121.9 . . ?
B6 B10 H108 121.1 . . ?
C2 B11 B7 107.0(4) . . ?
C2 B11 B12 106.4(4) . . ?
B7 B11 B12 60.0(3) . . ?
C2 B11 B10 59.6(3) . . ?
B7 B11 B10 107.3(4) . . ?
B12 B11 B10 59.1(3) . . ?
C2 B11 B3 58.1(3) . . ?
B7 B11 B3 61.6(3) . . ?
B12 B11 B3 108.6(4) . . ?
B10 B11 B3 106.8(4) . . ?
C2 B11 H101 121.6 . . ?
B7 B11 H101 123.8 . . ?
B12 B11 H101 122.4 . . ?
B10 B11 H101 120.4 . . ?
B3 B11 H101 122.7 . . ?
B8 B12 B10 108.3(4) . . ?
B8 B12 B7 61.3(3) . . ?
B10 B12 B7 107.8(4) . . ?
B8 B12 B11 108.7(4) . . ?
B10 B12 B11 60.9(3) . . ?
B7 B12 B11 58.9(3) . . ?
B8 B12 B9 59.4(3) . . ?
B10 B12 B9 59.1(3) . . ?
B7 B12 B9 107.1(4) . . ?
B11 B12 B9 107.1(4) . . ?
B8 B12 H104 121.8 . . ?
B10 B12 H104 121.1 . . ?
B7 B12 H104 121.9 . . ?
B11 B12 H104 120.9 . . ?
B9 B12 H104 123.6 . . ?
B3 C1 B5 113.3(4) . . ?
B3 C1 S1 112.3(3) . . ?
B5 C1 S1 127.7(3) . . ?
B3 C1 B6 109.4(3) . . ?
B5 C1 B6 62.9(3) . . ?
S1 C1 B6 121.8(3) . . ?
B3 C1 B4 64.3(3) . . ?
B5 C1 B4 61.0(3) . . ?
S1 C1 B4 122.0(3) . . ?
B6 C1 B4 111.9(4) . . ?
B3 C1 C2 57.9(2) . . ?
B5 C1 C2 107.0(3) . . ?
S1 C1 C2 118.3(3) . . ?
B6 C1 C2 58.0(2) . . ?
B4 C1 C2 107.3(3) . . ?
B11 C2 B3 64.0(3) . . ?
B11 C2 B6 114.2(4) . . ?
B3 C2 B6 109.9(3) . . ?
B11 C2 B10 62.6(3) . . ?
B3 C2 B10 114.0(4) . . ?
B6 C2 B10 63.4(3) . . ?
B11 C2 S2 128.3(3) . . ?
B3 C2 S2 123.5(3) . . ?
B6 C2 S2 109.5(3) . . ?
B10 C2 S2 119.2(3) . . ?
B11 C2 C1 108.3(3) . . ?
B3 C2 C1 57.6(2) . . ?
B6 C2 C1 59.0(2) . . ?
B10 C2 C1 108.4(3) . . ?
S2 C2 C1 117.3(3) . . ?
C4 C3 C7 125.9(4) . . ?
C4 C3 S1 116.2(4) . . ?
C7 C3 S1 117.3(3) . . ?
C3 C4 H4A 120.0 . . ?
C3 C4 H4B 120.0 . . ?
H4A C4 H4B 120.0 . . ?
C6 C5 C17 125.7(4) . . ?
C6 C5 S2 116.4(3) . . ?
C17 C5 S2 117.4(3) . . ?
C5 C6 H6A 120.0 . . ?
C5 C6 H6B 120.0 . . ?
H6A C6 H6B 120.0 . . ?
C8 C7 C11 107.0(4) . . ?
C8 C7 C3 127.9(4) . . ?
C11 C7 C3 125.1(5) . . ?
C8 C7 Fe1 69.2(3) . . ?
C11 C7 Fe1 68.7(3) . . ?
C3 C7 Fe1 125.9(3) . . ?
C7 C8 C9 108.4(4) . . ?
C7 C8 Fe1 71.0(3) . . ?
C9 C8 Fe1 69.7(3) . . ?
C7 C8 H8 125.8 . . ?
C9 C8 H8 125.8 . . ?
Fe1 C8 H8 125.8 . . ?
C10 C9 C8 108.2(4) . . ?
C10 C9 Fe1 71.3(3) . . ?
C8 C9 Fe1 69.5(3) . . ?
C10 C9 H9 125.9 . . ?
C8 C9 H9 125.9 . . ?
Fe1 C9 H9 125.9 . . ?
C9 C10 C11 109.6(4) . . ?
C9 C10 Fe1 70.0(3) . . ?
C11 C10 Fe1 69.2(3) . . ?
C9 C10 H10 125.2 . . ?
C11 C10 H10 125.2 . . ?
Fe1 C10 H10 125.2 . . ?
C10 C11 C7 106.7(4) . . ?
C10 C11 Fe1 70.5(3) . . ?
C7 C11 Fe1 70.2(3) . . ?
C10 C11 H11 126.6 . . ?
C7 C11 H11 126.6 . . ?
Fe1 C11 H11 126.6 . . ?
C16 C12 C13 107.7(5) . . ?
C16 C12 Fe1 69.5(3) . . ?
C13 C12 Fe1 70.2(3) . . ?
C16 C12 H12 126.2 . . ?
C13 C12 H12 126.2 . . ?
Fe1 C12 H12 126.2 . . ?
C14 C13 C12 107.6(5) . . ?
C14 C13 Fe1 69.9(3) . . ?
C12 C13 Fe1 69.1(3) . . ?
C14 C13 H13 126.2 . . ?
C12 C13 H13 126.2 . . ?
Fe1 C13 H13 126.2 . . ?
C13 C14 C15 109.3(5) . . ?
C13 C14 Fe1 70.8(3) . . ?
C15 C14 Fe1 69.9(3) . . ?
C13 C14 H14 125.4 . . ?
C15 C14 H14 125.4 . . ?
Fe1 C14 H14 125.4 . . ?
C14 C15 C16 107.9(5) . . ?
C14 C15 Fe1 70.2(3) . . ?
C16 C15 Fe1 69.4(3) . . ?
C14 C15 H15 126.0 . . ?
C16 C15 H15 126.0 . . ?
Fe1 C15 H15 126.0 . . ?
C12 C16 C15 107.5(5) . . ?
C12 C16 Fe1 70.2(3) . . ?
C15 C16 Fe1 70.0(3) . . ?
C12 C16 H16 126.2 . . ?
C15 C16 H16 126.2 . . ?
Fe1 C16 H16 126.2 . . ?
C21 C17 C18 106.0(4) . . ?
C21 C17 C5 129.0(4) . . ?
C18 C17 C5 124.9(4) . . ?
C21 C17 Fe2 67.3(3) . . ?
C18 C17 Fe2 69.3(2) . . ?
C5 C17 Fe2 127.3(3) . . ?
C19 C18 C17 109.2(4) . . ?
C19 C18 Fe2 69.5(3) . . ?
C17 C18 Fe2 70.3(3) . . ?
C19 C18 H18 125.4 . . ?
C17 C18 H18 125.4 . . ?
Fe2 C18 H18 125.4 . . ?
C20 C19 C18 107.1(5) . . ?
C20 C19 Fe2 68.8(3) . . ?
C18 C19 Fe2 70.6(3) . . ?
C20 C19 H19 126.4 . . ?
C18 C19 H19 126.4 . . ?
Fe2 C19 H19 126.4 . . ?
C19 C20 C21 108.3(5) . . ?
C19 C20 Fe2 71.1(3) . . ?
C21 C20 Fe2 68.8(3) . . ?
C19 C20 H20 125.9 . . ?
C21 C20 H20 125.9 . . ?
Fe2 C20 H20 125.9 . . ?
C17 C21 C20 109.4(4) . . ?
C17 C21 Fe2 73.0(3) . . ?
C20 C21 Fe2 70.1(3) . . ?
C17 C21 H21 125.3 . . ?
C20 C21 H21 125.3 . . ?
Fe2 C21 H21 125.3 . . ?
C26 C22 C23 106.4(5) . . ?
C26 C22 Fe2 68.4(3) . . ?
C23 C22 Fe2 68.5(3) . . ?
C26 C22 H22 126.8 . . ?
C23 C22 H22 126.8 . . ?
Fe2 C22 H22 126.8 . . ?
C24 C23 C22 107.4(5) . . ?
C24 C23 Fe2 69.9(3) . . ?
C22 C23 Fe2 71.2(3) . . ?
C24 C23 H23 126.3 . . ?
C22 C23 H23 126.3 . . ?
Fe2 C23 H23 126.3 . . ?
C23 C24 C25 109.8(5) . . ?
C23 C24 Fe2 70.3(3) . . ?
C25 C24 Fe2 70.8(3) . . ?
C23 C24 H24 125.1 . . ?
C25 C24 H24 125.1 . . ?
Fe2 C24 H24 125.1 . . ?
C26 C25 C24 105.0(5) . . ?
C26 C25 Fe2 68.6(3) . . ?
C24 C25 Fe2 69.1(3) . . ?
C26 C25 H25 127.5 . . ?
C24 C25 H25 127.5 . . ?
Fe2 C25 H25 127.5 . . ?
C22 C26 C25 111.2(5) . . ?
C22 C26 Fe2 72.5(3) . . ?
C25 C26 Fe2 71.3(3) . . ?
C22 C26 H26 124.4 . . ?
C25 C26 H26 124.4 . . ?
Fe2 C26 H26 124.4 . . ?
C16 Fe1 C15 40.62(19) . . ?
C16 Fe1 C12 40.3(2) . . ?
C15 Fe1 C12 67.7(2) . . ?
C16 Fe1 C14 67.7(2) . . ?
C15 Fe1 C14 39.9(2) . . ?
C12 Fe1 C14 67.3(2) . . ?
C16 Fe1 C8 114.74(19) . . ?
C15 Fe1 C8 144.7(2) . . ?
C12 Fe1 C8 111.3(2) . . ?
C14 Fe1 C8 174.9(2) . . ?
C16 Fe1 C11 136.0(2) . . ?
C15 Fe1 C11 110.5(2) . . ?
C12 Fe1 C11 176.0(2) . . ?
C14 Fe1 C11 113.8(2) . . ?
C8 Fe1 C11 67.9(2) . . ?
C16 Fe1 C9 144.9(2) . . ?
C15 Fe1 C9 173.7(2) . . ?
C12 Fe1 C9 114.8(2) . . ?
C14 Fe1 C9 134.7(2) . . ?
C8 Fe1 C9 40.80(18) . . ?
C11 Fe1 C9 67.4(2) . . ?
C16 Fe1 C13 68.0(2) . . ?
C15 Fe1 C13 67.1(2) . . ?
C12 Fe1 C13 40.7(2) . . ?
C14 Fe1 C13 39.3(2) . . ?
C8 Fe1 C13 136.5(2) . . ?
C11 Fe1 C13 142.5(2) . . ?
C9 Fe1 C13 110.7(2) . . ?
C16 Fe1 C10 175.8(2) . . ?
C15 Fe1 C10 136.0(2) . . ?
C12 Fe1 C10 143.5(2) . . ?
C14 Fe1 C10 111.1(2) . . ?
C8 Fe1 C10 66.8(2) . . ?
C11 Fe1 C10 40.30(19) . . ?
C9 Fe1 C10 38.75(19) . . ?
C13 Fe1 C10 113.9(2) . . ?
C16 Fe1 C7 110.96(19) . . ?
C15 Fe1 C7 115.0(2) . . ?
C12 Fe1 C7 135.9(2) . . ?
C14 Fe1 C7 144.5(2) . . ?
C8 Fe1 C7 39.79(19) . . ?
C11 Fe1 C7 41.08(18) . . ?
C9 Fe1 C7 67.7(2) . . ?
C13 Fe1 C7 175.8(2) . . ?
C10 Fe1 C7 67.47(19) . . ?
C21 Fe2 C20 41.1(2) . . ?
C21 Fe2 C26 149.3(2) . . ?
C20 Fe2 C26 169.6(2) . . ?
C21 Fe2 C24 130.1(2) . . ?
C20 Fe2 C24 107.1(2) . . ?
C26 Fe2 C24 66.4(2) . . ?
C21 Fe2 C23 108.1(2) . . ?
C20 Fe2 C23 114.1(2) . . ?
C26 Fe2 C23 66.7(2) . . ?
C24 Fe2 C23 39.8(2) . . ?
C21 Fe2 C19 68.3(2) . . ?
C20 Fe2 C19 40.1(2) . . ?
C26 Fe2 C19 133.7(2) . . ?
C24 Fe2 C19 114.9(2) . . ?
C23 Fe2 C19 145.5(2) . . ?
C21 Fe2 C18 67.3(2) . . ?
C20 Fe2 C18 67.0(2) . . ?
C26 Fe2 C18 113.8(2) . . ?
C24 Fe2 C18 148.0(2) . . ?
C23 Fe2 C18 172.2(2) . . ?
C19 Fe2 C18 39.9(2) . . ?
C21 Fe2 C25 168.6(2) . . ?
C20 Fe2 C25 129.8(2) . . ?
C26 Fe2 C25 40.1(2) . . ?
C24 Fe2 C25 40.1(2) . . ?
C23 Fe2 C25 67.7(2) . . ?
C19 Fe2 C25 108.8(2) . . ?
C18 Fe2 C25 118.1(2) . . ?
C21 Fe2 C17 39.70(18) . . ?
C20 Fe2 C17 67.78(19) . . ?
C26 Fe2 C17 120.1(2) . . ?
C24 Fe2 C17 168.9(2) . . ?
C23 Fe2 C17 132.0(2) . . ?
C19 Fe2 C17 68.14(19) . . ?
C18 Fe2 C17 40.50(18) . . ?
C25 Fe2 C17 150.6(2) . . ?
C21 Fe2 C22 117.0(2) . . ?
C20 Fe2 C22 147.5(2) . . ?
C26 Fe2 C22 39.1(2) . . ?
C24 Fe2 C22 66.7(2) . . ?
C23 Fe2 C22 40.3(2) . . ?
C19 Fe2 C22 172.3(2) . . ?
C18 Fe2 C22 135.2(2) . . ?
C25 Fe2 C22 67.2(2) . . ?
C17 Fe2 C22 111.87(18) . . ?
C1 S1 C3 103.5(2) . . ?
C2 S2 C5 104.9(2) . . ?

loop_
_geom_bond_atom_site_label_1
_geom_bond_atom_site_label_2
_geom_bond_distance
_geom_bond_site_symmetry_2
_geom_bond_publ_flag
B3 C1 1.702(6) . ?
B3 C2 1.709(6) . ?
B3 B11 1.809(8) . ?
B3 B7 1.816(8) . ?
B3 B4 1.846(7) . ?
B3 H102 0.9600 . ?
B4 B8 1.728(8) . ?
B4 B7 1.739(8) . ?
B4 C1 1.764(7) . ?
B4 B5 1.772(8) . ?
B4 H109 0.9600 . ?
B5 B9 1.725(8) . ?
B5 C1 1.727(7) . ?
B5 B8 1.753(8) . ?
B5 B6 1.816(8) . ?
B5 H106 0.9601 . ?
B6 C2 1.734(6) . ?
B6 C1 1.753(6) . ?
B6 B9 1.797(8) . ?
B6 B10 1.823(7) . ?
B6 H107 0.9600 . ?
B7 B11 1.737(8) . ?
B7 B12 1.758(9) . ?
B7 B8 1.785(8) . ?
B7 H100 0.9600 . ?
B8 B12 1.745(8) . ?
B8 B9 1.760(8) . ?
B8 H103 0.9600 . ?
B9 B10 1.758(7) . ?
B9 B12 1.804(8) . ?
B9 H105 0.9601 . ?
B10 C2 1.737(7) . ?
B10 B12 1.757(8) . ?
B10 B11 1.789(8) . ?
B10 H108 0.9601 . ?
B11 C2 1.704(7) . ?
B11 B12 1.775(8) . ?
B11 H101 0.9600 . ?
B12 H104 0.9600 . ?
C1 S1 1.731(4) . ?
C1 C2 1.820(6) . ?
C2 S2 1.740(4) . ?
C3 C4 1.351(7) . ?
C3 C7 1.465(6) . ?
C3 S1 1.781(4) . ?
C4 H4A 0.9300 . ?
C4 H4B 0.9300 . ?
C5 C6 1.352(6) . ?
C5 C17 1.461(6) . ?
C5 S2 1.782(5) . ?
C6 H6A 0.9300 . ?
C6 H6B 0.9300 . ?
C7 C8 1.385(7) . ?
C7 C11 1.429(6) . ?
C7 Fe1 2.046(5) . ?
C8 C9 1.411(6) . ?
C8 Fe1 2.023(5) . ?
C8 H8 0.9800 . ?
C9 C10 1.350(7) . ?
C9 Fe1 2.026(5) . ?
C9 H9 0.9800 . ?
C10 C11 1.401(7) . ?
C10 Fe1 2.042(5) . ?
C10 H10 0.9800 . ?
C11 Fe1 2.026(4) . ?
C11 H11 0.9800 . ?
C12 C16 1.389(7) . ?
C12 C13 1.411(8) . ?
C12 Fe1 2.020(5) . ?
C12 H12 0.9800 . ?
C13 C14 1.365(7) . ?
C13 Fe1 2.034(5) . ?
C13 H13 0.9800 . ?
C14 C15 1.379(8) . ?
C14 Fe1 2.022(5) . ?
C14 H14 0.9800 . ?
C15 C16 1.398(7) . ?
C15 Fe1 2.018(5) . ?
C15 H15 0.9800 . ?
C16 Fe1 2.011(4) . ?
C16 H16 0.9800 . ?
C17 C21 1.374(6) . ?
C17 C18 1.419(6) . ?
C17 Fe2 2.057(4) . ?
C18 C19 1.390(7) . ?
C18 Fe2 2.044(5) . ?
C18 H18 0.9800 . ?
C19 C20 1.384(8) . ?
C19 Fe2 2.030(5) . ?
C19 H19 0.9800 . ?
C20 C21 1.399(7) . ?
C20 Fe2 2.001(5) . ?
C20 H20 0.9800 . ?
C21 Fe2 1.984(5) . ?
C21 H21 0.9800 . ?
C22 C26 1.366(7) . ?
C22 C23 1.409(8) . ?
C22 Fe2 2.064(5) . ?
C22 H22 0.9800 . ?
C23 C24 1.380(7) . ?
C23 Fe2 2.029(5) . ?
C23 H23 0.9800 . ?
C24 C25 1.396(8) . ?
C24 Fe2 2.025(5) . ?
C24 H24 0.9800 . ?
C25 C26 1.391(8) . ?
C25 Fe2 2.047(5) . ?
C25 H25 0.9800 . ?
C26 Fe2 2.012(5) . ?
C26 H26 0.9800 . ?
